data_1539133
loop_
_publ_author_name
'Swaroop, B.'
'Flengas, S.N.'

_publ_section_title
;
 Crystal structure of zirconium trichloride
;
_journal_name_full 'Canadian Journal of Physics'
_journal_page_first 1886
_journal_page_last 1889
_journal_volume 42
_journal_year 1964
_chemical_formula_sum 'Cl2 Zr0.667'
_chemical_name_systematic 'Zr0.667 Cl2'
_space_group_IT_number 164
_symmetry_space_group_name_Hall '-P 3 2"'
_symmetry_space_group_name_H-M 'P -3 m 1'
_cell_angle_alpha 90
_cell_angle_beta 90
_cell_angle_gamma 120
_cell_formula_units_Z 1
_cell_length_a 3.446
_cell_length_b 3.446
_cell_length_c 9.669
_cell_volume 99.436
_citation_journal_id_ASTM CJPHAD
_cod_data_source_file Swaroop_CJPHAD_1964_1592.cif
_cod_data_source_block Cl2Zr0.667
_cod_original_cell_volume 99.43579
_cod_database_code 1539133

loop_
_symmetry_equiv_pos_as_xyz
x,y,z
-y,x-y,z
-x+y,-x,z
y,x,-z
-x,-x+y,-z
x-y,-y,-z
-x,-y,-z
y,-x+y,-z
x-y,x,-z
-y,-x,z
x,x-y,z
-x+y,y,z

loop_
_atom_site_label
_atom_site_type_symbol
_atom_site_fract_x
_atom_site_fract_y
_atom_site_fract_z
_atom_site_occupancy
_atom_site_U_iso_or_equiv
Zr1 Zr+3 0 0 0 0.667 0.0
Cl1 Cl-1 0.3333 0.6667 0.25 1 0.0
